data_4314701
loop_
_publ_author_name
'Lin-Hua Xie'
'Jian-Bin Lin'
'Xiao-Min Liu'
'Yu Wang'
'Wei-Xiong Zhang'
'Jie-Peng Zhang'
'Xiao-Ming Chen'

_publ_section_title
;
 Porous Coordination Polymer with Flexibility Imparted by Coordinatively
 Changeable Lithium Ions on the Pore Surface
;
_journal_name_full 'Inorganic Chemistry'
_journal_page_first 1158
_journal_page_last 1165
_journal_paper_doi 10.1021/ic902077j
_journal_volume 49
_journal_year 2010
_chemical_formula_sum 'C9 H3 Li O6 Zn'
_chemical_formula_weight 279.42
_chemical_name_systematic
; 
 ? 
;
_space_group_IT_number 92
_symmetry_cell_setting tetragonal
_symmetry_space_group_name_Hall 'P 4abw 2nw'
_symmetry_space_group_name_H-M 'P 41 21 2'
_atom_sites_solution_hydrogens geom
_atom_sites_solution_primary direct
_atom_sites_solution_secondary difmap
_audit_creation_method SHELXL-97
_cell_angle_alpha 90.00
_cell_angle_beta 90.00
_cell_angle_gamma 90.00
_cell_formula_units_Z 8
_cell_length_a 16.3463(10)
_cell_length_b 16.3463(10)
_cell_length_c 11.2519(13)
_cell_measurement_temperature 293(2)
_cell_volume 3006.5(4)
_computing_cell_refinement 'Bruker SMART'
_computing_data_collection 'Bruker SMART'
_computing_data_reduction 'Bruker SAINT'
_computing_molecular_graphics 'Bruker SHELXTL'
_computing_publication_material 'Bruker SHELXTL'
_computing_structure_refinement 'SHELXL-97 (Sheldrick, 1997)'
_computing_structure_solution 'SHELXS-97 (Sheldrick, 1990)'
_diffrn_ambient_temperature 293(2)
_diffrn_measured_fraction_theta_full 0.998
_diffrn_measured_fraction_theta_max 0.998
_diffrn_measurement_device_type 'Bruker Apex CCD area-detector'
_diffrn_measurement_method 'phi and omega scans'
_diffrn_radiation_monochromator graphite
_diffrn_radiation_source 'fine-focus sealed tube'
_diffrn_radiation_type MoK\a
_diffrn_radiation_wavelength 0.71073
_diffrn_reflns_av_R_equivalents 0.0450
_diffrn_reflns_av_sigmaI/netI 0.0430
_diffrn_reflns_limit_h_max 18
_diffrn_reflns_limit_h_min -20
_diffrn_reflns_limit_k_max 20
_diffrn_reflns_limit_k_min -11
_diffrn_reflns_limit_l_max 14
_diffrn_reflns_limit_l_min -13
_diffrn_reflns_number 13561
_diffrn_reflns_theta_full 26.37
_diffrn_reflns_theta_max 26.37
_diffrn_reflns_theta_min 2.49
_exptl_absorpt_coefficient_mu 1.640
_exptl_absorpt_correction_T_max 0.7910
_exptl_absorpt_correction_T_min 0.7568
_exptl_absorpt_correction_type none
_exptl_crystal_colour colorless
_exptl_crystal_density_diffrn 1.235
_exptl_crystal_density_method 'not measured'
_exptl_crystal_description block
_exptl_crystal_F_000 1104
_exptl_crystal_size_max 0.18
_exptl_crystal_size_mid 0.16
_exptl_crystal_size_min 0.15
_refine_diff_density_max 0.667
_refine_diff_density_min -0.270
_refine_diff_density_rms 0.079
_refine_ls_abs_structure_details 'Flack H D (1983), Acta Cryst. A39, 876-881'
_refine_ls_abs_structure_Flack -0.006(19)
_refine_ls_extinction_method none
_refine_ls_goodness_of_fit_ref 1.093
_refine_ls_hydrogen_treatment constr
_refine_ls_matrix_type full
_refine_ls_number_parameters 154
_refine_ls_number_reflns 3074
_refine_ls_number_restraints 0
_refine_ls_restrained_S_all 1.093
_refine_ls_R_factor_all 0.0440
_refine_ls_R_factor_gt 0.0366
_refine_ls_shift/su_max 0.001
_refine_ls_shift/su_mean 0.000
_refine_ls_structure_factor_coef Fsqd
_refine_ls_weighting_details 'calc w=1/[\s^2^(Fo^2^)+(0.0501P)^2^+1.3791P] where P=(Fo^2^+2Fc^2^)/3'
_refine_ls_weighting_scheme calc
_refine_ls_wR_factor_gt 0.0931
_refine_ls_wR_factor_ref 0.0971
_reflns_number_gt 2766
_reflns_number_total 3074
_reflns_threshold_expression >2sigma(I)
_cod_data_source_file ic902077j_si_002_3.cif
_cod_data_source_block 1@P4(1)2(1)2
_cod_depositor_comments
;
The following automatic conversions were performed:

'_symmetry_cell_setting' value 'Tetragonal' changed to 'tetragonal'
according to the built-in table from CIF Core dictionary named
'cif_core.dic' version 2.4.1 from 2010-06-29.

Automatic conversion script
Id: cif_fix_values 1646 2011-03-28 12:23:43Z adriana 
;
_cod_database_code 4314701

loop_
_symmetry_equiv_pos_as_xyz
'x, y, z'
'-x, -y, z+1/2'
'-y+1/2, x+1/2, z+1/4'
'y+1/2, -x+1/2, z+3/4'
'-x+1/2, y+1/2, -z+1/4'
'x+1/2, -y+1/2, -z+3/4'
'y, x, -z'
'-y, -x, -z+1/2'

loop_
_atom_site_label
_atom_site_type_symbol
_atom_site_fract_x
_atom_site_fract_y
_atom_site_fract_z
_atom_site_U_iso_or_equiv
_atom_site_adp_type
_atom_site_occupancy
_atom_site_symmetry_multiplicity
_atom_site_calc_flag
_atom_site_refinement_flags
_atom_site_disorder_assembly
_atom_site_disorder_group
Li1 Li 0.1744(4) 0.5965(4) 0.8741(5) 0.0269(13) Uani 1 1 d . . .
Zn1 Zn 0.08343(2) 0.67284(3) 0.08938(4) 0.02395(12) Uani 1 1 d . . .
O1 O 0.00294(15) 0.68118(15) 0.2274(2) 0.0239(5) Uani 1 1 d . . .
O2 O -0.05893(16) 0.61046(19) 0.3707(2) 0.0378(7) Uani 1 1 d . . .
O3 O 0.25047(16) 0.82921(17) 0.4058(3) 0.0357(6) Uani 1 1 d . . .
O4 O 0.31589(19) 0.77127(18) 0.5571(3) 0.0432(8) Uani 1 1 d . . .
O5 O 0.19332(17) 0.51569(16) 0.7404(2) 0.0303(6) Uani 1 1 d . . .
O6 O 0.1240(2) 0.43860(17) 0.6153(3) 0.0437(8) Uani 1 1 d . . .
C1 C 0.0024(2) 0.6449(2) 0.3266(3) 0.0236(8) Uani 1 1 d . . .
C2 C 0.2614(2) 0.7722(2) 0.4824(4) 0.0299(9) Uani 1 1 d . . .
C3 C 0.1562(2) 0.5041(2) 0.6424(3) 0.0277(8) Uani 1 1 d . . .
C4 C 0.0777(2) 0.6419(2) 0.4011(3) 0.0250(7) Uani 1 1 d . . .
C5 C 0.1357(2) 0.7040(2) 0.3987(3) 0.0271(8) Uani 1 1 d . . .
H5 H 0.1312 0.7460 0.3434 0.033 Uiso 1 1 calc R . .
C6 C 0.2005(2) 0.7034(2) 0.4791(4) 0.0306(9) Uani 1 1 d . . .
C7 C 0.2077(2) 0.6389(2) 0.5596(3) 0.0301(9) Uani 1 1 d . . .
H7 H 0.2504 0.6385 0.6143 0.036 Uiso 1 1 calc R . .
C8 C 0.1511(2) 0.5753(2) 0.5582(3) 0.0282(8) Uani 1 1 d . . .
C9 C 0.0862(2) 0.5773(2) 0.4795(3) 0.0271(8) Uani 1 1 d . . .
H9 H 0.0481 0.5351 0.4794 0.032 Uiso 1 1 calc R . .

loop_
_atom_site_aniso_label
_atom_site_aniso_U_11
_atom_site_aniso_U_22
_atom_site_aniso_U_33
_atom_site_aniso_U_23
_atom_site_aniso_U_13
_atom_site_aniso_U_12
Li1 0.020(3) 0.021(3) 0.039(3) -0.002(2) -0.002(3) -0.001(2)
Zn1 0.0186(2) 0.0232(2) 0.0300(2) 0.00067(17) -0.00056(18) -0.00193(18)
O1 0.0214(12) 0.0237(13) 0.0265(13) 0.0006(11) -0.0001(10) 0.0009(11)
O2 0.0230(14) 0.0518(18) 0.0384(16) 0.0123(13) -0.0049(11) -0.0138(12)
O3 0.0323(14) 0.0275(14) 0.0472(15) 0.0069(14) -0.0071(13) -0.0136(12)
O4 0.0362(17) 0.0408(17) 0.0528(18) 0.0083(14) -0.0184(14) -0.0192(14)
O5 0.0367(16) 0.0288(14) 0.0254(13) 0.0026(11) 0.0018(11) 0.0053(12)
O6 0.0502(19) 0.0291(16) 0.0516(19) 0.0094(13) -0.0102(15) -0.0116(14)
C1 0.0237(18) 0.0213(18) 0.0259(19) -0.0030(15) -0.0019(15) 0.0006(14)
C2 0.026(2) 0.026(2) 0.038(2) 0.0026(16) 0.0000(17) -0.0060(16)
C3 0.026(2) 0.0273(19) 0.0299(19) 0.0057(16) -0.0003(15) 0.0024(15)
C4 0.0237(18) 0.0245(17) 0.0268(17) 0.0044(14) -0.0023(16) -0.0024(15)
C5 0.0256(19) 0.0262(19) 0.0296(19) 0.0081(16) -0.0021(16) -0.0042(15)
C6 0.029(2) 0.026(2) 0.036(2) 0.0024(16) -0.0029(17) -0.0057(16)
C7 0.030(2) 0.030(2) 0.030(2) 0.0073(15) -0.0071(15) -0.0023(16)
C8 0.031(2) 0.0253(19) 0.0281(18) 0.0062(15) -0.0017(14) 0.0001(16)
C9 0.0275(18) 0.0221(17) 0.0316(18) 0.0046(15) -0.0008(16) -0.0067(17)

loop_
_atom_type_symbol
_atom_type_description
_atom_type_scat_dispersion_real
_atom_type_scat_dispersion_imag
_atom_type_scat_source
C C 0.0033 0.0016 'International Tables Vol C Tables 4.2.6.8 and 6.1.1.4'
H H 0.0000 0.0000 'International Tables Vol C Tables 4.2.6.8 and 6.1.1.4'
Li Li -0.0003 0.0001 'International Tables Vol C Tables 4.2.6.8 and 6.1.1.4'
O O 0.0106 0.0060 'International Tables Vol C Tables 4.2.6.8 and 6.1.1.4'
Zn Zn 0.2839 1.4301 'International Tables Vol C Tables 4.2.6.8 and 6.1.1.4'

loop_
_geom_angle_atom_site_label_1
_geom_angle_atom_site_label_2
_geom_angle_atom_site_label_3
_geom_angle
_geom_angle_site_symmetry_1
_geom_angle_site_symmetry_3
_geom_angle_publ_flag
O4 Li1 O6 107.7(3) 8_666 3 ?
O4 Li1 O1 111.0(3) 8_666 4_455 ?
O6 Li1 O1 106.0(3) 3 4_455 ?
O4 Li1 O5 137.8(4) 8_666 . ?
O6 Li1 O5 105.3(3) 3 . ?
O1 Li1 O5 83.9(2) 4_455 . ?
O4 Li1 Zn1 145.6(3) 8_666 4_455 ?
O6 Li1 Zn1 102.7(2) 3 4_455 ?
O1 Li1 Zn1 43.27(13) 4_455 4_455 ?
O5 Li1 Zn1 42.03(13) . 4_455 ?
O4 Li1 Zn1 66.0(2) 8_666 1_556 ?
O6 Li1 Zn1 58.72(19) 3 1_556 ?
O1 Li1 Zn1 84.3(2) 4_455 1_556 ?
O5 Li1 Zn1 156.2(3) . 1_556 ?
Zn1 Li1 Zn1 119.8(2) 4_455 1_556 ?
O3 Zn1 O2 117.09(14) 8_665 4_454 ?
O3 Zn1 O5 121.02(12) 8_665 3_554 ?
O2 Zn1 O5 116.50(13) 4_454 3_554 ?
O3 Zn1 O1 114.77(11) 8_665 . ?
O2 Zn1 O1 94.17(11) 4_454 . ?
O5 Zn1 O1 83.66(10) 3_554 . ?
O3 Zn1 Li1 137.33(15) 8_665 3_554 ?
O2 Zn1 Li1 102.09(15) 4_454 3_554 ?
O5 Zn1 Li1 42.83(14) 3_554 3_554 ?
O1 Zn1 Li1 42.25(14) . 3_554 ?
O3 Zn1 Li1 85.84(14) 8_665 1_554 ?
O2 Zn1 Li1 69.37(14) 4_454 1_554 ?
O5 Zn1 Li1 91.21(14) 3_554 1_554 ?
O1 Zn1 Li1 158.41(13) . 1_554 ?
Li1 Zn1 Li1 125.5(2) 3_554 1_554 ?
C1 O1 Li1 118.7(3) . 3_554 ?
C1 O1 Zn1 130.2(2) . . ?
Li1 O1 Zn1 94.5(2) 3_554 . ?
C1 O2 Zn1 142.8(3) . 3 ?
C2 O3 Zn1 115.8(2) . 8_665 ?
C2 O4 Li1 147.4(3) . 8_666 ?
C3 O5 Zn1 106.5(2) . 4_455 ?
C3 O5 Li1 131.9(3) . . ?
Zn1 O5 Li1 95.1(2) 4_455 . ?
C3 O6 Li1 158.7(3) . 4_454 ?
O2 C1 O1 124.5(3) . . ?
O2 C1 C4 115.0(3) . . ?
O1 C1 C4 120.4(3) . . ?
O4 C2 O3 124.9(4) . . ?
O4 C2 C6 119.3(4) . . ?
O3 C2 C6 115.8(3) . . ?
O6 C3 O5 123.1(3) . . ?
O6 C3 C8 119.6(3) . . ?
O5 C3 C8 117.2(3) . . ?
C9 C4 C5 120.1(3) . . ?
C9 C4 C1 117.8(3) . . ?
C5 C4 C1 121.9(3) . . ?
C4 C5 C6 120.1(3) . . ?
C4 C5 H5 119.9 . . ?
C6 C5 H5 119.9 . . ?
C5 C6 C7 119.4(4) . . ?
C5 C6 C2 121.0(3) . . ?
C7 C6 C2 119.6(3) . . ?
C8 C7 C6 120.0(3) . . ?
C8 C7 H7 120.0 . . ?
C6 C7 H7 120.0 . . ?
C9 C8 C7 120.0(3) . . ?
C9 C8 C3 117.7(3) . . ?
C7 C8 C3 122.3(3) . . ?
C8 C9 C4 120.2(3) . . ?
C8 C9 H9 119.9 . . ?
C4 C9 H9 119.9 . . ?

loop_
_geom_bond_atom_site_label_1
_geom_bond_atom_site_label_2
_geom_bond_distance
_geom_bond_site_symmetry_2
_geom_bond_publ_flag
Li1 O4 1.855(6) 8_666 ?
Li1 O6 1.904(7) 3 ?
Li1 O1 2.001(6) 4_455 ?
Li1 O5 2.025(7) . ?
Li1 Zn1 2.966(6) 4_455 ?
Li1 Zn1 3.104(6) 1_556 ?
Zn1 O3 1.901(2) 8_665 ?
Zn1 O2 1.946(3) 4_454 ?
Zn1 O5 1.994(3) 3_554 ?
Zn1 O1 2.040(2) . ?
Zn1 Li1 2.966(6) 3_554 ?
Zn1 Li1 3.104(6) 1_554 ?
O1 C1 1.264(4) . ?
O1 Li1 2.001(6) 3_554 ?
O2 C1 1.252(4) . ?
O2 Zn1 1.946(3) 3 ?
O3 C2 1.282(5) . ?
O3 Zn1 1.901(2) 8_665 ?
O4 C2 1.225(5) . ?
O4 Li1 1.855(6) 8_666 ?
O5 C3 1.274(5) . ?
O5 Zn1 1.994(3) 4_455 ?
O6 C3 1.232(5) . ?
O6 Li1 1.904(7) 4_454 ?
C1 C4 1.490(5) . ?
C2 C6 1.502(5) . ?
C3 C8 1.503(5) . ?
C4 C9 1.383(5) . ?
C4 C5 1.389(5) . ?
C5 C6 1.393(5) . ?
C5 H5 0.9300 . ?
C6 C7 1.394(5) . ?
C7 C8 1.392(5) . ?
C7 H7 0.9300 . ?
C8 C9 1.382(5) . ?
C9 H9 0.9300 . ?
